data_2241492
loop_
_publ_author_name
'F\"orster, Sebastian'
'Seichter, Wilhelm'
'Weber, Edwin'

_publ_section_title
;
 Crystal structure of 1,3-bis{[4-(acetylsulfanyl)phenyl]ethynyl}azulene
;
_journal_issue 12
_journal_name_full 'Acta Crystallographica Section E'
_journal_page_first o1099
_journal_page_last o1100
_journal_paper_doi 10.1107/S2056989016000323
_journal_volume 71
_journal_year 2015
_chemical_formula_iupac 'C30 H20 O2 S2'
_chemical_formula_moiety 'C30 H20 O2 S2'
_chemical_formula_sum 'C30 H20 O2 S2'
_chemical_formula_weight 476.58
_chemical_name_systematic 1,3-Bis{[4-(acetylsulfanyl)phenyl]ethynyl}azulene
_space_group_crystal_system monoclinic
_space_group_IT_number 14
_space_group_name_Hall '-P 2yn'
_space_group_name_H-M_alt 'P 1 21/n 1'
_symmetry_space_group_name_Hall '-P 2yn'
_symmetry_space_group_name_H-M 'P 1 21/n 1'
_atom_sites_solution_hydrogens geom
_audit_creation_method SHELXL-2013
_cell_angle_alpha 90
_cell_angle_beta 104.0220(10)
_cell_angle_gamma 90
_cell_formula_units_Z 4
_cell_length_a 13.7674(3)
_cell_length_b 8.9849(2)
_cell_length_c 19.7586(4)
_cell_measurement_reflns_used 8057
_cell_measurement_temperature 100(2)
_cell_measurement_theta_max 28.02
_cell_measurement_theta_min 2.50
_cell_volume 2371.29(9)
_computing_cell_refinement
;
SAINT (Sheldrick, 2008)
;
_computing_data_collection 'APEX2 (Bruker AXS)'
_computing_data_reduction
;
SAINT (Sheldrick, 2008)
;
_computing_molecular_graphics
;
ORTEP-3 for Windows (Farrugia, 2012)
;
_computing_publication_material
;
SHELXTL (Sheldrick, 2008)
;
_computing_structure_refinement
;
SHELXL-2015 (Sheldrick, 2015)
;
_computing_structure_solution
;
SHELXS-97 (Sheldrick, 2008)
;
_diffrn_ambient_temperature 100(2)
_diffrn_measured_fraction_theta_full 0.998
_diffrn_measured_fraction_theta_max 0.998
_diffrn_measurement_device_type 'Bruker Kappa APEX CCD'
_diffrn_measurement_method 'phi and omega scans'
_diffrn_radiation_type MoK\a
_diffrn_radiation_wavelength 0.71073
_diffrn_reflns_av_R_equivalents 0.0392
_diffrn_reflns_limit_h_max 18
_diffrn_reflns_limit_h_min -18
_diffrn_reflns_limit_k_max 11
_diffrn_reflns_limit_k_min -12
_diffrn_reflns_limit_l_max 26
_diffrn_reflns_limit_l_min -26
_diffrn_reflns_number 36340
_diffrn_reflns_theta_full 25.242
_diffrn_reflns_theta_max 28.344
_diffrn_reflns_theta_min 2.503
_exptl_absorpt_coefficient_mu 0.251
_exptl_absorpt_correction_T_max 0.9634
_exptl_absorpt_correction_T_min 0.9423
_exptl_absorpt_correction_type multi-scan
_exptl_absorpt_process_details
;
(SADABS; Bruker, 2008)
;
_exptl_crystal_colour green
_exptl_crystal_density_diffrn 1.335
_exptl_crystal_description irregular
_exptl_crystal_F_000 992
_exptl_crystal_size_max 0.240
_exptl_crystal_size_mid 0.230
_exptl_crystal_size_min 0.150
_refine_diff_density_max 0.444
_refine_diff_density_min -0.267
_refine_ls_extinction_method none
_refine_ls_goodness_of_fit_ref 1.027
_refine_ls_hydrogen_treatment constr
_refine_ls_matrix_type full
_refine_ls_number_parameters 309
_refine_ls_number_reflns 5898
_refine_ls_number_restraints 0
_refine_ls_restrained_S_all 1.027
_refine_ls_R_factor_all 0.0680
_refine_ls_R_factor_gt 0.0458
_refine_ls_shift/su_max 0.001
_refine_ls_shift/su_mean 0.000
_refine_ls_structure_factor_coef Fsqd
_refine_ls_weighting_details 'w=1/[\s^2^(Fo^2^)+(0.0658P)^2^+1.3470P] where P=(Fo^2^+2Fc^2^)/3'
_refine_ls_weighting_scheme calc
_refine_ls_wR_factor_gt 0.1155
_refine_ls_wR_factor_ref 0.1301
_reflns_number_gt 4422
_reflns_number_total 5898
_reflns_threshold_expression 'I > 2\s(I)'
_cod_data_source_file hb7546sup1.cif
_cod_data_source_block I
_cod_original_cell_volume 2371.28(9)
_cod_database_code 2241492
_shelx_space_group_comment
;
The symmetry employed for this shelxl refinement is uniquely defined
by the following loop, which should always be used as a source of
symmetry information in preference to the above space-group names.
They are only intended as comments.
;
_shelx_estimated_absorpt_t_min 0.942
_shelx_estimated_absorpt_t_max 0.963
_shelxl_version_number .2013

loop_
_space_group_symop_operation_xyz
'x, y, z'
'-x+1/2, y+1/2, -z+1/2'
'-x, -y, -z'
'x-1/2, -y-1/2, z-1/2'

loop_
_atom_site_type_symbol
_atom_site_label
_atom_site_fract_x
_atom_site_fract_y
_atom_site_fract_z
_atom_site_U_iso_or_equiv
_atom_site_adp_type
_atom_site_calc_flag
_atom_site_occupancy
S S1 1.37569(4) 0.11544(6) 0.58441(3) 0.03405(15) Uani d 1
S S2 0.55913(4) -0.42293(6) 1.10153(3) 0.03144(14) Uani d 1
O O1 1.43557(12) 0.39449(19) 0.60090(9) 0.0418(4) Uani d 1
O O2 0.52513(12) -0.17076(16) 1.16136(8) 0.0361(4) Uani d 1
C C1 0.93413(13) 0.2985(2) 0.81129(9) 0.0229(4) Uani d 1
C C2 0.91025(14) 0.1731(2) 0.84616(10) 0.0248(4) Uani d 1
H H2 0.9425 0.0791 0.8485 0.030 Uiso calc 1
C C3 0.83172(14) 0.2075(2) 0.87699(10) 0.0235(4) Uani d 1
C C4 0.80547(13) 0.3585(2) 0.86356(9) 0.0224(4) Uani d 1
C C5 0.73471(14) 0.4346(2) 0.88954(10) 0.0258(4) Uani d 1
H H5 0.7021 0.3782 0.9182 0.031 Uiso calc 1
C C6 0.70505(15) 0.5828(2) 0.87924(11) 0.0286(4) Uani d 1
H H6 0.6574 0.6156 0.9036 0.034 Uiso calc 1
C C7 0.73635(14) 0.6887(2) 0.83792(10) 0.0281(4) Uani d 1
H H7 0.7048 0.7831 0.8366 0.034 Uiso calc 1
C C8 0.80679(15) 0.6777(2) 0.79820(10) 0.0279(4) Uani d 1
H H8 0.8147 0.7643 0.7725 0.033 Uiso calc 1
C C9 0.86748(14) 0.5575(2) 0.79079(10) 0.0244(4) Uani d 1
H H9 0.9129 0.5744 0.7623 0.029 Uiso calc 1
C C10 0.86986(13) 0.4173(2) 0.81964(9) 0.0217(4) Uani d 1
C C11 1.01077(14) 0.2995(2) 0.77358(10) 0.0235(4) Uani d 1
C C12 1.07506(14) 0.2876(2) 0.74377(10) 0.0252(4) Uani d 1
C C13 1.15323(13) 0.2606(2) 0.70827(10) 0.0222(4) Uani d 1
C C14 1.15694(14) 0.3358(2) 0.64730(10) 0.0261(4) Uani d 1
H H14 1.1120 0.4155 0.6312 0.031 Uiso calc 1
C C15 1.22577(14) 0.2948(2) 0.61000(10) 0.0272(4) Uani d 1
H H15 1.2263 0.3440 0.5675 0.033 Uiso calc 1
C C16 1.29404(13) 0.1821(2) 0.63447(10) 0.0242(4) Uani d 1
C C17 1.29573(14) 0.1142(2) 0.69783(10) 0.0270(4) Uani d 1
H H17 1.3454 0.0420 0.7163 0.032 Uiso calc 1
C C18 1.22522(14) 0.1517(2) 0.73400(10) 0.0269(4) Uani d 1
H H18 1.2256 0.1031 0.7768 0.032 Uiso calc 1
C C19 1.44675(15) 0.2760(3) 0.57564(11) 0.0328(5) Uani d 1
C C20 1.52157(17) 0.2459(3) 0.53316(12) 0.0483(7) Uani d 1
H H20A 1.4865 0.2112 0.4866 0.072 Uiso calc 1
H H20B 1.5688 0.1692 0.5562 0.072 Uiso calc 1
H H20C 1.5582 0.3375 0.5289 0.072 Uiso calc 1
C C21 0.78423(15) 0.1054(2) 0.91530(9) 0.0243(4) Uani d 1
C C22 0.74797(15) 0.0199(2) 0.94649(10) 0.0275(4) Uani d 1
C C23 0.70236(14) -0.0862(2) 0.98362(10) 0.0246(4) Uani d 1
C C24 0.76034(15) -0.1665(2) 1.03950(10) 0.0284(4) Uani d 1
H H24 0.8306 -0.1504 1.0535 0.034 Uiso calc 1
C C25 0.71595(15) -0.2691(2) 1.07442(11) 0.0289(4) Uani d 1
H H25 0.7557 -0.3248 1.1119 0.035 Uiso calc 1
C C26 0.61271(15) -0.2908(2) 1.05464(10) 0.0268(4) Uani d 1
C C27 0.55486(15) -0.2111(2) 1.00026(11) 0.0318(5) Uani d 1
H H27 0.4845 -0.2261 0.9870 0.038 Uiso calc 1
C C28 0.59931(15) -0.1085(2) 0.96468(11) 0.0308(4) Uani d 1
H H28 0.5592 -0.0532 0.9272 0.037 Uiso calc 1
C C29 0.52713(14) -0.3041(2) 1.16535(10) 0.0261(4) Uani d 1
C C30 0.50479(17) -0.3905(2) 1.22472(11) 0.0341(5) Uani d 1
H H30A 0.5636 -0.3895 1.2643 0.051 Uiso calc 1
H H30B 0.4883 -0.4935 1.2100 0.051 Uiso calc 1
H H30C 0.4479 -0.3451 1.2387 0.051 Uiso calc 1

loop_
_atom_site_aniso_label
_atom_site_aniso_U_11
_atom_site_aniso_U_22
_atom_site_aniso_U_33
_atom_site_aniso_U_12
_atom_site_aniso_U_13
_atom_site_aniso_U_23
S1 0.0321(3) 0.0331(3) 0.0435(3) 0.0021(2) 0.0220(2) -0.0023(2)
S2 0.0425(3) 0.0203(2) 0.0379(3) -0.0023(2) 0.0221(2) 0.0025(2)
O1 0.0341(8) 0.0477(10) 0.0446(9) -0.0138(7) 0.0117(7) -0.0013(8)
O2 0.0478(9) 0.0248(8) 0.0381(8) 0.0010(7) 0.0152(7) 0.0001(6)
C1 0.0234(9) 0.0222(9) 0.0244(9) -0.0025(7) 0.0085(7) -0.0004(7)
C2 0.0276(9) 0.0225(9) 0.0260(9) -0.0003(7) 0.0097(7) -0.0001(8)
C3 0.0246(9) 0.0238(9) 0.0233(9) -0.0034(7) 0.0083(7) 0.0004(7)
C4 0.0224(8) 0.0239(9) 0.0217(9) -0.0023(7) 0.0069(7) -0.0007(7)
C5 0.0232(9) 0.0301(10) 0.0266(9) -0.0025(8) 0.0108(7) -0.0010(8)
C6 0.0259(9) 0.0312(11) 0.0309(10) 0.0015(8) 0.0114(8) -0.0043(8)
C7 0.0273(9) 0.0266(10) 0.0293(10) 0.0039(8) 0.0048(8) -0.0027(8)
C8 0.0314(10) 0.0241(10) 0.0277(10) 0.0006(8) 0.0062(8) 0.0041(8)
C9 0.0259(9) 0.0261(10) 0.0224(9) -0.0024(7) 0.0082(7) 0.0002(7)
C10 0.0208(8) 0.0237(9) 0.0213(8) -0.0023(7) 0.0067(7) -0.0012(7)
C11 0.0265(9) 0.0180(9) 0.0269(9) -0.0045(7) 0.0083(7) -0.0018(7)
C12 0.0272(9) 0.0179(9) 0.0309(10) -0.0011(7) 0.0078(8) -0.0020(7)
C13 0.0222(8) 0.0193(9) 0.0267(9) -0.0021(7) 0.0093(7) -0.0034(7)
C14 0.0234(9) 0.0230(10) 0.0331(10) 0.0033(7) 0.0093(8) 0.0033(8)
C15 0.0283(9) 0.0271(10) 0.0284(10) 0.0010(8) 0.0111(8) 0.0059(8)
C16 0.0217(8) 0.0241(10) 0.0293(9) -0.0010(7) 0.0113(7) -0.0016(8)
C17 0.0244(9) 0.0240(10) 0.0335(10) 0.0033(7) 0.0085(8) 0.0027(8)
C18 0.0293(10) 0.0256(10) 0.0279(10) 0.0009(8) 0.0108(8) 0.0023(8)
C19 0.0232(9) 0.0482(14) 0.0265(10) -0.0047(9) 0.0051(8) 0.0029(9)
C20 0.0271(11) 0.084(2) 0.0374(12) -0.0038(12) 0.0152(9) 0.0081(13)
C21 0.0329(10) 0.0213(9) 0.0204(9) 0.0035(8) 0.0095(7) -0.0006(7)
C22 0.0301(10) 0.0246(10) 0.0304(10) 0.0002(8) 0.0126(8) -0.0050(8)
C23 0.0321(10) 0.0181(9) 0.0284(9) -0.0015(7) 0.0169(8) -0.0030(7)
C24 0.0273(9) 0.0285(10) 0.0318(10) -0.0006(8) 0.0115(8) 0.0010(8)
C25 0.0325(10) 0.0262(10) 0.0304(10) 0.0028(8) 0.0124(8) 0.0046(8)
C26 0.0357(10) 0.0184(9) 0.0314(10) -0.0013(8) 0.0181(8) 0.0002(8)
C27 0.0253(9) 0.0294(11) 0.0424(12) -0.0021(8) 0.0117(8) 0.0057(9)
C28 0.0309(10) 0.0271(10) 0.0358(11) 0.0019(8) 0.0110(8) 0.0096(9)
C29 0.0248(9) 0.0233(10) 0.0311(10) -0.0001(7) 0.0085(8) 0.0012(8)
C30 0.0416(12) 0.0305(11) 0.0355(11) 0.0012(9) 0.0195(9) 0.0028(9)

loop_
_atom_type_symbol
_atom_type_description
_atom_type_scat_dispersion_real
_atom_type_scat_dispersion_imag
_atom_type_scat_source
C C 0.0033 0.0016 'International Tables Vol C Tables 4.2.6.8 and 6.1.1.4'
H H 0.0000 0.0000 'International Tables Vol C Tables 4.2.6.8 and 6.1.1.4'
O O 0.0106 0.0060 'International Tables Vol C Tables 4.2.6.8 and 6.1.1.4'
S S 0.1246 0.1234 'International Tables Vol C Tables 4.2.6.8 and 6.1.1.4'

loop_
_geom_angle_atom_site_label_1
_geom_angle_atom_site_label_2
_geom_angle_atom_site_label_3
_geom_angle
C16 S1 C19 102.66(10)
C26 S2 C29 100.01(9)
C2 C1 C10 108.67(16)
C2 C1 C11 123.48(17)
C10 C1 C11 127.85(17)
C3 C2 C1 109.57(17)
C3 C2 H2 125.2
C1 C2 H2 125.2
C2 C3 C4 108.68(16)
C2 C3 C21 125.77(18)
C4 C3 C21 125.55(17)
C5 C4 C3 125.09(17)
C5 C4 C10 128.00(18)
C3 C4 C10 106.88(16)
C4 C5 C6 128.65(18)
C4 C5 H5 115.7
C6 C5 H5 115.7
C7 C6 C5 128.24(18)
C7 C6 H6 115.9
C5 C6 H6 115.9
C6 C7 C8 129.88(19)
C6 C7 H7 115.1
C8 C7 H7 115.1
C7 C8 C9 129.18(19)
C7 C8 H8 115.4
C9 C8 H8 115.4
C10 C9 C8 128.20(18)
C10 C9 H9 115.9
C8 C9 H9 115.9
C9 C10 C1 126.22(17)
C9 C10 C4 127.60(17)
C1 C10 C4 106.17(16)
C12 C11 C1 174.3(2)
C11 C12 C13 175.5(2)
C14 C13 C18 118.85(17)
C14 C13 C12 121.86(17)
C18 C13 C12 119.23(17)
C15 C14 C13 120.34(18)
C15 C14 H14 119.8
C13 C14 H14 119.8
C14 C15 C16 120.16(17)
C14 C15 H15 119.9
C16 C15 H15 119.9
C15 C16 C17 119.82(17)
C15 C16 S1 121.35(15)
C17 C16 S1 118.76(15)
C18 C17 C16 120.01(18)
C18 C17 H17 120.0
C16 C17 H17 120.0
C17 C18 C13 120.56(18)
C17 C18 H18 119.7
C13 C18 H18 119.7
O1 C19 C20 124.5(2)
O1 C19 S1 123.40(16)
C20 C19 S1 112.13(18)
C19 C20 H20A 109.5
C19 C20 H20B 109.5
H20A C20 H20B 109.5
C19 C20 H20C 109.5
H20A C20 H20C 109.5
H20B C20 H20C 109.5
C22 C21 C3 178.1(2)
C21 C22 C23 178.9(2)
C28 C23 C24 119.25(17)
C28 C23 C22 120.10(18)
C24 C23 C22 120.64(18)
C25 C24 C23 120.20(18)
C25 C24 H24 119.9
C23 C24 H24 119.9
C24 C25 C26 119.92(19)
C24 C25 H25 120.0
C26 C25 H25 120.0
C27 C26 C25 120.30(18)
C27 C26 S2 121.48(15)
C25 C26 S2 118.21(15)
C26 C27 C28 119.96(19)
C26 C27 H27 120.0
C28 C27 H27 120.0
C27 C28 C23 120.36(19)
C27 C28 H28 119.8
C23 C28 H28 119.8
O2 C29 C30 124.21(19)
O2 C29 S2 123.75(16)
C30 C29 S2 112.03(14)
C29 C30 H30A 109.5
C29 C30 H30B 109.5
H30A C30 H30B 109.5
C29 C30 H30C 109.5
H30A C30 H30C 109.5
H30B C30 H30C 109.5

loop_
_geom_bond_atom_site_label_1
_geom_bond_atom_site_label_2
_geom_bond_distance
S1 C16 1.7716(19)
S1 C19 1.775(2)
S2 C26 1.7727(19)
S2 C29 1.787(2)
O1 C19 1.201(3)
O2 C29 1.201(2)
C1 C2 1.401(3)
C1 C10 1.421(3)
C1 C11 1.432(2)
C2 C3 1.398(3)
C2 H2 0.9500
C3 C4 1.413(3)
C3 C21 1.443(3)
C4 C5 1.386(3)
C4 C10 1.480(2)
C5 C6 1.393(3)
C5 H5 0.9500
C6 C7 1.388(3)
C6 H6 0.9500
C7 C8 1.391(3)
C7 H7 0.9500
C8 C9 1.394(3)
C8 H8 0.9500
C9 C10 1.380(3)
C9 H9 0.9500
C11 C12 1.181(3)
C12 C13 1.440(3)
C13 C14 1.393(3)
C13 C18 1.398(3)
C14 C15 1.384(3)
C14 H14 0.9500
C15 C16 1.387(3)
C15 H15 0.9500
C16 C17 1.387(3)
C17 C18 1.380(3)
C17 H17 0.9500
C18 H18 0.9500
C19 C20 1.503(3)
C20 H20A 0.9800
C20 H20B 0.9800
C20 H20C 0.9800
C21 C22 1.170(3)
C22 C23 1.437(3)
C23 C28 1.391(3)
C23 C24 1.396(3)
C24 C25 1.380(3)
C24 H24 0.9500
C25 C26 1.394(3)
C25 H25 0.9500
C26 C27 1.374(3)
C27 C28 1.388(3)
C27 H27 0.9500
C28 H28 0.9500
C29 C30 1.500(3)
C30 H30A 0.9800
C30 H30B 0.9800
C30 H30C 0.9800

loop_
_geom_hbond_atom_site_label_D
_geom_hbond_atom_site_label_H
_geom_hbond_atom_site_label_A
_geom_hbond_site_symmetry_A
_geom_hbond_distance_DH
_geom_hbond_distance_HA
_geom_hbond_distance_DA
_geom_hbond_angle_DHA
C2 H2 O1 2_746 0.95 2.40 3.285(3) 155
C17 H1 Cg1 . 0.95 2.69 3.612(3) 164.9
C20 H20B Cg2 2_746 0.98 2.76 3.692(3) 159

loop_
_geom_torsion_atom_site_label_1
_geom_torsion_atom_site_label_2
_geom_torsion_atom_site_label_3
_geom_torsion_atom_site_label_4
_geom_torsion
C10 C1 C2 C3 0.1(2)
C11 C1 C2 C3 -179.26(17)
C1 C2 C3 C4 -1.4(2)
C1 C2 C3 C21 177.71(18)
C2 C3 C4 C5 -175.89(18)
C21 C3 C4 C5 5.0(3)
C2 C3 C4 C10 2.2(2)
C21 C3 C4 C10 -176.99(17)
C3 C4 C5 C6 179.6(2)
C10 C4 C5 C6 1.9(3)
C4 C5 C6 C7 3.0(4)
C5 C6 C7 C8 -2.4(4)
C6 C7 C8 C9 -2.1(4)
C7 C8 C9 C10 2.4(4)
C8 C9 C10 C1 -179.16(19)
C8 C9 C10 C4 2.5(3)
C2 C1 C10 C9 -177.39(18)
C11 C1 C10 C9 1.9(3)
C2 C1 C10 C4 1.2(2)
C11 C1 C10 C4 -179.46(18)
C5 C4 C10 C9 -5.5(3)
C3 C4 C10 C9 176.53(18)
C5 C4 C10 C1 175.89(19)
C3 C4 C10 C1 -2.1(2)
C18 C13 C14 C15 5.1(3)
C12 C13 C14 C15 -172.25(18)
C13 C14 C15 C16 -2.4(3)
C14 C15 C16 C17 -2.5(3)
C14 C15 C16 S1 174.31(15)
C19 S1 C16 C15 61.42(18)
C19 S1 C16 C17 -121.78(17)
C15 C16 C17 C18 4.4(3)
S1 C16 C17 C18 -172.40(15)
C16 C17 C18 C13 -1.6(3)
C14 C13 C18 C17 -3.1(3)
C12 C13 C18 C17 174.31(18)
C16 S1 C19 O1 0.8(2)
C16 S1 C19 C20 -179.13(15)
C28 C23 C24 C25 1.4(3)
C22 C23 C24 C25 -179.43(18)
C23 C24 C25 C26 -1.1(3)
C24 C25 C26 C27 0.3(3)
C24 C25 C26 S2 -179.55(15)
C29 S2 C26 C27 -86.86(18)
C29 S2 C26 C25 92.98(17)
C25 C26 C27 C28 0.1(3)
S2 C26 C27 C28 179.98(16)
C26 C27 C28 C23 0.2(3)
C24 C23 C28 C27 -1.0(3)
C22 C23 C28 C27 179.86(19)
C26 S2 C29 O2 14.4(2)
C26 S2 C29 C30 -164.72(15)

_cod_database_fobs_code 2241492
